data_4335103
loop_
_publ_author_name
'V. Tangoulis'
'M. Lalia-Kantouri'
'M. Gdaniec'
'Ch. Papadopoulos'
'V. Miletic'
'A. Czapik'

_publ_contact_author
;
Maria Gdaniec
Faculty of Chemistry
A. Mickiewicz Unversity
60-780 Pozna\'n
Poland
;
_publ_contact_author_email magdan@amu.edu.pl
_publ_section_title
;
 New Type of Single Chain Magnet: Pseudo-One-Dimensional Chain of
 High-Spin Co(II) Exhibiting Ferromagnetic Intrachain Interactions
;
_journal_name_full 'Inorganic Chemistry'
_journal_page_first 6559
_journal_page_last 6569
_journal_paper_doi 10.1021/ic400557f
_journal_volume 52
_journal_year 2013
_chemical_formula_moiety 'C27 H22 Co N7 O4, N O3'
_chemical_formula_sum 'C27 H22 Co N8 O7'
_chemical_formula_weight 629.46
_chemical_name_systematic
; 
 ? 
;
_space_group_IT_number 2
_symmetry_cell_setting triclinic
_symmetry_space_group_name_Hall '-P 1'
_symmetry_space_group_name_H-M 'P -1'
_atom_sites_solution_hydrogens geom
_atom_sites_solution_primary direct
_atom_sites_solution_secondary difmap
_audit_creation_method SHELXL-97
_cell_angle_alpha 106.519(5)
_cell_angle_beta 107.472(5)
_cell_angle_gamma 91.459(5)
_cell_formula_units_Z 2
_cell_length_a 10.2990(6)
_cell_length_b 11.3482(7)
_cell_length_c 12.5241(7)
_cell_measurement_reflns_used 4157
_cell_measurement_temperature 130(2)
_cell_measurement_theta_max 28.88
_cell_measurement_theta_min 2.97
_cell_volume 1328.73(15)
_computing_cell_refinement 'CrysAlis Pro (Agilent Technologies, 2011)'
_computing_data_collection 'CrysAlis Pro (Agilent Technologies, 2011)'
_computing_data_reduction 'CrysAlis Pro (Agilent Technologies, 2011)'
_computing_molecular_graphics
;
Ortep III for Windows (Farrugia, 1997),
Mercury, Version 1.4 (Macrae et al., 2006)
;
_computing_publication_material 'SHELXL-97 (Sheldrick, 2008)'
_computing_structure_refinement 'SHELXL-97 (Sheldrick, 2008)'
_computing_structure_solution 'SHELXS-97 (Sheldrick, 2008)'
_diffrn_ambient_temperature 130(2)
_diffrn_measured_fraction_theta_full 0.996
_diffrn_measured_fraction_theta_max 0.996
_diffrn_measurement_method 'omega scan'
_diffrn_radiation_monochromator graphite
_diffrn_radiation_source 'fine-focus sealed tube'
_diffrn_radiation_type MoK\a
_diffrn_radiation_wavelength 0.71073
_diffrn_reflns_av_R_equivalents 0.0320
_diffrn_reflns_av_sigmaI/netI 0.0472
_diffrn_reflns_limit_h_max 12
_diffrn_reflns_limit_h_min -11
_diffrn_reflns_limit_k_max 13
_diffrn_reflns_limit_k_min -13
_diffrn_reflns_limit_l_max 14
_diffrn_reflns_limit_l_min -14
_diffrn_reflns_number 12691
_diffrn_reflns_theta_full 25.03
_diffrn_reflns_theta_max 25.03
_diffrn_reflns_theta_min 4.09
_diffrn_standards_interval_count 0
_diffrn_standards_interval_time 0
_diffrn_standards_number 0
_exptl_absorpt_coefficient_mu 0.710
_exptl_absorpt_correction_T_max 0.951
_exptl_absorpt_correction_T_min 0.780
_exptl_absorpt_correction_type multi-scan
_exptl_absorpt_process_details 'CrysAlis Pro (Agilent Technologies, 2011)'
_exptl_crystal_colour pink-orange
_exptl_crystal_density_diffrn 1.573
_exptl_crystal_description prism
_exptl_crystal_F_000 646
_exptl_crystal_size_max 0.41
_exptl_crystal_size_mid 0.22
_exptl_crystal_size_min 0.09
_refine_diff_density_max 0.691
_refine_diff_density_min -0.315
_refine_diff_density_rms 0.060
_refine_ls_extinction_method none
_refine_ls_goodness_of_fit_ref 1.031
_refine_ls_hydrogen_treatment mixed
_refine_ls_matrix_type full
_refine_ls_number_parameters 396
_refine_ls_number_reflns 4673
_refine_ls_number_restraints 0
_refine_ls_restrained_S_all 1.031
_refine_ls_R_factor_all 0.0531
_refine_ls_R_factor_gt 0.0415
_refine_ls_shift/su_max 0.000
_refine_ls_shift/su_mean 0.000
_refine_ls_structure_factor_coef Fsqd
_refine_ls_weighting_details 'calc w=1/[\s^2^(Fo^2^)+(0.0361P)^2^+1.0228P] where P=(Fo^2^+2Fc^2^)/3'
_refine_ls_weighting_scheme calc
_refine_ls_wR_factor_gt 0.0894
_refine_ls_wR_factor_ref 0.0943
_reflns_number_gt 3923
_reflns_number_total 4673
_reflns_threshold_expression >2sigma(I)
_cod_data_source_file ic400557f_si_002_2.cif
_cod_data_source_block 2
_cod_original_cell_volume 1328.73(14)
_cod_database_code 4335103

loop_
_symmetry_equiv_pos_as_xyz
'x, y, z'
'-x, -y, -z'

loop_
_atom_site_label
_atom_site_type_symbol
_atom_site_fract_x
_atom_site_fract_y
_atom_site_fract_z
_atom_site_U_iso_or_equiv
_atom_site_adp_type
_atom_site_occupancy
_atom_site_symmetry_multiplicity
_atom_site_calc_flag
_atom_site_refinement_flags
Co1 Co 0.32569(4) 0.21646(3) 0.72720(3) 0.01938(12) Uani 1 1 d .
N11 N 0.4751(2) 0.1066(2) 0.67684(19) 0.0219(5) Uani 1 1 d .
C21 C 0.5613(3) 0.1432(2) 0.6277(2) 0.0210(6) Uani 1 1 d .
C31 C 0.6764(3) 0.0832(3) 0.6176(2) 0.0269(6) Uani 1 1 d .
H31 H 0.7375 0.1125 0.5845 0.032 Uiso 1 1 calc R
C41 C 0.6992(3) -0.0183(3) 0.6563(2) 0.0308(7) Uani 1 1 d .
H41 H 0.7775 -0.0593 0.6515 0.037 Uiso 1 1 calc R
C51 C 0.6080(3) -0.0607(3) 0.7023(2) 0.0295(7) Uani 1 1 d .
H51 H 0.6206 -0.1322 0.7275 0.035 Uiso 1 1 calc R
C61 C 0.4986(3) 0.0036(2) 0.7104(2) 0.0263(6) Uani 1 1 d .
H61 H 0.4354 -0.0259 0.7415 0.032 Uiso 1 1 calc R
N71 N 0.5392(2) 0.2442(2) 0.5861(2) 0.0233(5) Uani 1 1 d .
H71 H 0.595(3) 0.255(3) 0.557(3) 0.030(9) Uiso 1 1 d .
C81 C 0.4176(3) 0.2907(2) 0.5434(2) 0.0201(6) Uani 1 1 d .
N91 N 0.3087(2) 0.27014(19) 0.57617(18) 0.0189(5) Uani 1 1 d .
C101 C 0.1911(3) 0.3130(2) 0.5250(2) 0.0225(6) Uani 1 1 d .
H101 H 0.1111 0.2944 0.5428 0.027 Uiso 1 1 calc R
C111 C 0.1818(3) 0.3813(3) 0.4496(2) 0.0262(6) Uani 1 1 d .
H111 H 0.0981 0.4111 0.4177 0.031 Uiso 1 1 calc R
C121 C 0.2978(3) 0.4061(3) 0.4206(2) 0.0278(7) Uani 1 1 d .
H121 H 0.2952 0.4551 0.3700 0.033 Uiso 1 1 calc R
C131 C 0.4156(3) 0.3591(2) 0.4659(2) 0.0250(6) Uani 1 1 d .
H131 H 0.4949 0.3727 0.4452 0.030 Uiso 1 1 calc R
N12 N 0.1858(2) 0.3390(2) 0.77448(19) 0.0214(5) Uani 1 1 d .
C22 C 0.1991(3) 0.4579(2) 0.7777(2) 0.0218(6) Uani 1 1 d .
C32 C 0.0931(3) 0.5315(3) 0.7819(2) 0.0274(7) Uani 1 1 d .
H32 H 0.1039 0.6145 0.7808 0.033 Uiso 1 1 calc R
C42 C -0.0264(3) 0.4828(3) 0.7876(2) 0.0292(7) Uani 1 1 d .
H42 H -0.0998 0.5315 0.7901 0.035 Uiso 1 1 calc R
C52 C -0.0397(3) 0.3620(3) 0.7898(3) 0.0294(7) Uani 1 1 d .
H52 H -0.1209 0.3269 0.7958 0.035 Uiso 1 1 calc R
C62 C 0.0671(3) 0.2946(3) 0.7832(2) 0.0253(6) Uani 1 1 d .
H62 H 0.0578 0.2117 0.7847 0.030 Uiso 1 1 calc R
N72 N 0.3218(2) 0.5102(2) 0.7766(2) 0.0260(6) Uani 1 1 d .
H72 H 0.319(3) 0.578(3) 0.763(3) 0.032(9) Uiso 1 1 d .
C82 C 0.4532(3) 0.4850(3) 0.8250(2) 0.0270(7) Uani 1 1 d .
N92 N 0.4745(2) 0.3708(2) 0.83203(19) 0.0238(5) Uani 1 1 d .
C102 C 0.6033(3) 0.3531(3) 0.8879(2) 0.0309(7) Uani 1 1 d .
H102 H 0.6189 0.2740 0.8973 0.037 Uiso 1 1 calc R
C112 C 0.7136(3) 0.4450(4) 0.9320(3) 0.0407(9) Uani 1 1 d .
H112 H 0.8030 0.4293 0.9706 0.049 Uiso 1 1 calc R
C122 C 0.6904(3) 0.5601(3) 0.9185(3) 0.0426(9) Uani 1 1 d .
H122 H 0.7648 0.6241 0.9462 0.051 Uiso 1 1 calc R
C132 C 0.5607(3) 0.5820(3) 0.8654(3) 0.0373(8) Uani 1 1 d .
H132 H 0.5435 0.6609 0.8560 0.045 Uiso 1 1 calc R
N13 N -0.0124(3) -0.1916(2) 0.9196(2) 0.0334(6) Uani 1 1 d .
O13 O 0.33791(18) 0.14537(17) 0.86088(16) 0.0258(4) Uani 1 1 d .
O23 O 0.16685(19) 0.06784(17) 0.62088(16) 0.0256(4) Uani 1 1 d .
O33 O 0.0179(2) -0.2122(2) 1.0146(2) 0.0488(6) Uani 1 1 d .
O43 O -0.1206(2) -0.23841(19) 0.83856(19) 0.0382(5) Uani 1 1 d .
C13 C 0.1461(3) -0.0137(2) 0.7722(2) 0.0218(6) Uani 1 1 d .
C23 C 0.2578(3) 0.0629(2) 0.8700(2) 0.0234(6) Uani 1 1 d .
C33 C 0.2792(3) 0.0427(3) 0.9807(3) 0.0316(7) Uani 1 1 d .
H33 H 0.3552 0.0884 1.0457 0.038 Uiso 1 1 calc R
C43 C 0.1943(3) -0.0400(3) 0.9963(3) 0.0319(7) Uani 1 1 d .
H43 H 0.2113 -0.0512 1.0714 0.038 Uiso 1 1 calc R
C53 C 0.0816(3) -0.1087(2) 0.9014(2) 0.0244(6) Uani 1 1 d .
C63 C 0.0597(3) -0.0987(2) 0.7911(2) 0.0233(6) Uani 1 1 d .
H63 H -0.0142 -0.1493 0.7268 0.028 Uiso 1 1 calc R
C73 C 0.1140(3) -0.0082(2) 0.6540(2) 0.0248(6) Uani 1 1 d .
H73 H 0.0449 -0.0694 0.5951 0.030 Uiso 1 1 calc R
N14 N 0.2434(3) -0.2933(2) 0.5988(3) 0.0370(6) Uani 1 1 d .
O14 O 0.2442(3) -0.2713(3) 0.5086(3) 0.0694(9) Uani 1 1 d .
O24 O 0.3560(2) -0.2896(2) 0.6785(2) 0.0531(7) Uani 1 1 d .
O34 O 0.1356(2) -0.3204(2) 0.6133(2) 0.0466(6) Uani 1 1 d .

loop_
_atom_site_aniso_label
_atom_site_aniso_U_11
_atom_site_aniso_U_22
_atom_site_aniso_U_33
_atom_site_aniso_U_23
_atom_site_aniso_U_13
_atom_site_aniso_U_12
Co1 0.0223(2) 0.0188(2) 0.0205(2) 0.00817(15) 0.00989(15) 0.00280(14)
N11 0.0260(13) 0.0208(12) 0.0197(12) 0.0065(10) 0.0081(10) 0.0051(9)
C21 0.0206(14) 0.0234(14) 0.0149(14) 0.0026(11) 0.0033(11) -0.0003(11)
C31 0.0201(14) 0.0353(17) 0.0219(15) 0.0033(13) 0.0071(12) 0.0039(12)
C41 0.0255(16) 0.0341(17) 0.0253(16) 0.0028(13) 0.0026(12) 0.0130(13)
C51 0.0384(18) 0.0258(15) 0.0203(15) 0.0054(12) 0.0045(13) 0.0123(13)
C61 0.0373(17) 0.0213(15) 0.0213(15) 0.0071(12) 0.0101(13) 0.0060(12)
N71 0.0197(13) 0.0304(14) 0.0264(14) 0.0132(11) 0.0126(11) 0.0034(10)
C81 0.0214(14) 0.0181(13) 0.0175(14) 0.0020(11) 0.0048(11) -0.0013(11)
N91 0.0195(12) 0.0179(11) 0.0193(12) 0.0038(9) 0.0081(9) 0.0015(9)
C101 0.0215(14) 0.0244(15) 0.0191(15) 0.0045(12) 0.0052(11) 0.0015(11)
C111 0.0260(15) 0.0267(15) 0.0225(16) 0.0080(12) 0.0026(12) 0.0046(12)
C121 0.0324(17) 0.0262(15) 0.0263(16) 0.0139(13) 0.0066(13) -0.0013(12)
C131 0.0257(15) 0.0266(15) 0.0236(15) 0.0087(12) 0.0089(12) -0.0039(12)
N12 0.0252(13) 0.0206(12) 0.0222(13) 0.0077(10) 0.0121(10) 0.0033(9)
C22 0.0295(15) 0.0216(14) 0.0164(14) 0.0054(11) 0.0109(11) 0.0017(12)
C32 0.0403(18) 0.0218(15) 0.0222(16) 0.0092(12) 0.0102(13) 0.0087(13)
C42 0.0298(17) 0.0369(17) 0.0269(17) 0.0146(14) 0.0122(13) 0.0147(13)
C52 0.0253(16) 0.0359(17) 0.0331(17) 0.0132(14) 0.0152(13) 0.0063(13)
C62 0.0285(16) 0.0243(15) 0.0283(16) 0.0104(12) 0.0143(12) 0.0027(12)
N72 0.0343(15) 0.0169(12) 0.0315(14) 0.0084(11) 0.0165(11) 0.0000(10)
C82 0.0334(17) 0.0293(16) 0.0174(15) -0.0001(12) 0.0144(12) -0.0061(13)
N92 0.0227(12) 0.0319(14) 0.0181(12) 0.0053(10) 0.0107(10) 0.0015(10)
C102 0.0297(16) 0.0419(18) 0.0197(16) 0.0040(13) 0.0111(13) 0.0037(13)
C112 0.0238(16) 0.076(3) 0.0180(16) 0.0041(16) 0.0106(13) -0.0012(16)
C122 0.040(2) 0.056(2) 0.0254(18) 0.0017(16) 0.0134(15) -0.0171(16)
C132 0.043(2) 0.0353(18) 0.0325(18) 0.0041(14) 0.0173(15) -0.0113(15)
N13 0.0477(17) 0.0248(14) 0.0361(16) 0.0119(12) 0.0229(14) 0.0069(12)
O13 0.0270(11) 0.0265(11) 0.0237(11) 0.0087(8) 0.0072(8) 0.0008(8)
O23 0.0291(10) 0.0247(10) 0.0251(11) 0.0114(9) 0.0082(8) 0.0001(8)
O33 0.0662(16) 0.0531(15) 0.0396(14) 0.0295(12) 0.0211(12) -0.0014(12)
O43 0.0427(13) 0.0323(12) 0.0404(14) 0.0090(10) 0.0172(11) -0.0052(10)
C13 0.0252(15) 0.0205(14) 0.0217(15) 0.0088(12) 0.0080(11) 0.0061(11)
C23 0.0280(15) 0.0214(14) 0.0236(15) 0.0081(12) 0.0111(12) 0.0057(12)
C33 0.0358(17) 0.0331(17) 0.0228(16) 0.0093(13) 0.0049(13) -0.0014(13)
C43 0.0427(18) 0.0326(17) 0.0227(16) 0.0121(13) 0.0107(13) 0.0020(14)
C53 0.0322(16) 0.0201(14) 0.0275(16) 0.0110(12) 0.0155(13) 0.0036(12)
C63 0.0275(15) 0.0186(14) 0.0248(15) 0.0065(12) 0.0096(12) 0.0058(11)
C73 0.0254(15) 0.0217(15) 0.0240(16) 0.0053(12) 0.0051(12) 0.0019(11)
N14 0.0424(17) 0.0295(14) 0.0503(19) 0.0185(13) 0.0247(14) 0.0074(12)
O14 0.0575(17) 0.115(2) 0.079(2) 0.076(2) 0.0386(15) 0.0290(16)
O24 0.0394(14) 0.0551(16) 0.0656(18) 0.0310(14) 0.0065(12) 0.0013(11)
O34 0.0375(14) 0.0555(15) 0.0647(17) 0.0258(13) 0.0354(12) 0.0035(11)

loop_
_atom_type_symbol
_atom_type_description
_atom_type_scat_dispersion_real
_atom_type_scat_dispersion_imag
_atom_type_scat_source
C C 0.0033 0.0016 'International Tables Vol C Tables 4.2.6.8 and 6.1.1.4'
H H 0.0000 0.0000 'International Tables Vol C Tables 4.2.6.8 and 6.1.1.4'
O O 0.0106 0.0060 'International Tables Vol C Tables 4.2.6.8 and 6.1.1.4'
Co Co 0.3494 0.9721 'International Tables Vol C Tables 4.2.6.8 and 6.1.1.4'
N N 0.0061 0.0033 'International Tables Vol C Tables 4.2.6.8 and 6.1.1.4'

loop_
_geom_angle_atom_site_label_1
_geom_angle_atom_site_label_2
_geom_angle_atom_site_label_3
_geom_angle
O13 Co1 N91 173.73(8)
O13 Co1 N92 94.66(8)
N91 Co1 N92 90.60(8)
O13 Co1 N12 92.27(8)
N91 Co1 N12 91.71(8)
N92 Co1 N12 83.65(8)
O13 Co1 N11 91.60(8)
N91 Co1 N11 84.73(8)
N92 Co1 N11 92.68(8)
N12 Co1 N11 174.87(8)
O13 Co1 O23 86.46(7)
N91 Co1 O23 88.47(8)
N92 Co1 O23 176.72(8)
N12 Co1 O23 93.23(8)
N11 Co1 O23 90.37(8)
C21 N11 C61 117.1(2)
C21 N11 Co1 123.00(17)
C61 N11 Co1 119.18(18)
N11 C21 N71 120.1(2)
N11 C21 C31 122.1(3)
N71 C21 C31 117.8(2)
C41 C31 C21 118.9(3)
C41 C31 H31 120.6
C21 C31 H31 120.6
C31 C41 C51 119.7(3)
C31 C41 H41 120.1
C51 C41 H41 120.1
C61 C51 C41 118.0(3)
C61 C51 H51 121.0
C41 C51 H51 121.0
N11 C61 C51 124.0(3)
N11 C61 H61 118.0
C51 C61 H61 118.0
C21 N71 C81 129.8(2)
C21 N71 H71 111(2)
C81 N71 H71 113(2)
N91 C81 N71 120.5(2)
N91 C81 C131 122.6(2)
N71 C81 C131 116.8(2)
C81 N91 C101 116.8(2)
C81 N91 Co1 122.48(17)
C101 N91 Co1 119.02(17)
N91 C101 C111 123.7(3)
N91 C101 H101 118.1
C111 C101 H101 118.1
C101 C111 C121 118.5(3)
C101 C111 H111 120.8
C121 C111 H111 120.8
C131 C121 C111 119.2(3)
C131 C121 H121 120.4
C111 C121 H121 120.4
C121 C131 C81 119.1(3)
C121 C131 H131 120.5
C81 C131 H131 120.5
C22 N12 C62 117.0(2)
C22 N12 Co1 121.72(17)
C62 N12 Co1 120.35(17)
N12 C22 N72 119.4(2)
N12 C22 C32 122.1(2)
N72 C22 C32 118.6(2)
C42 C32 C22 119.3(3)
C42 C32 H32 120.4
C22 C32 H32 120.4
C32 C42 C52 119.4(3)
C32 C42 H42 120.3
C52 C42 H42 120.3
C62 C52 C42 118.3(3)
C62 C52 H52 120.9
C42 C52 H52 120.9
N12 C62 C52 123.9(3)
N12 C62 H62 118.1
C52 C62 H62 118.1
C82 N72 C22 128.5(2)
C82 N72 H72 113(2)
C22 N72 H72 116(2)
N92 C82 N72 119.8(2)
N92 C82 C132 122.4(3)
N72 C82 C132 117.8(3)
C82 N92 C102 117.6(2)
C82 N92 Co1 120.98(18)
C102 N92 Co1 119.9(2)
N92 C102 C112 123.0(3)
N92 C102 H102 118.5
C112 C102 H102 118.5
C122 C112 C102 118.4(3)
C122 C112 H112 120.8
C102 C112 H112 120.8
C132 C122 C112 120.0(3)
C132 C122 H122 120.0
C112 C122 H122 120.0
C122 C132 C82 118.5(3)
C122 C132 H132 120.7
C82 C132 H132 120.7
O33 N13 O43 123.0(3)
O33 N13 C53 118.6(3)
O43 N13 C53 118.4(2)
C23 O13 Co1 131.06(17)
C73 O23 Co1 127.06(18)
C63 C13 C73 116.5(2)
C63 C13 C23 119.5(2)
C73 C13 C23 123.9(2)
O13 C23 C33 119.7(2)
O13 C23 C13 123.3(2)
C33 C23 C13 117.0(2)
C43 C33 C23 122.1(3)
C43 C33 H33 119.0
C23 C33 H33 119.0
C33 C43 C53 120.0(3)
C33 C43 H43 120.0
C53 C43 H43 120.0
C63 C53 C43 120.8(3)
C63 C53 N13 119.4(3)
C43 C53 N13 119.9(3)
C53 C63 C13 120.4(3)
C53 C63 H63 119.8
C13 C63 H63 119.8
O23 C73 C13 126.9(3)
O23 C73 H73 116.5
C13 C73 H73 116.5
O34 N14 O14 121.0(3)
O34 N14 O24 118.9(3)
O14 N14 O24 120.0(3)

loop_
_geom_bond_atom_site_label_1
_geom_bond_atom_site_label_2
_geom_bond_distance
Co1 O13 2.0290(19)
Co1 N91 2.107(2)
Co1 N92 2.119(2)
Co1 N12 2.123(2)
Co1 N11 2.134(2)
Co1 O23 2.1373(18)
N11 C21 1.340(3)
N11 C61 1.354(3)
C21 N71 1.385(3)
C21 C31 1.402(4)
C31 C41 1.371(4)
C31 H31 0.9500
C41 C51 1.380(4)
C41 H41 0.9500
C51 C61 1.371(4)
C51 H51 0.9500
C61 H61 0.9500
N71 C81 1.387(3)
N71 H71 0.79(3)
C81 N91 1.342(3)
C81 C131 1.400(4)
N91 C101 1.361(3)
C101 C111 1.367(4)
C101 H101 0.9500
C111 C121 1.393(4)
C111 H111 0.9500
C121 C131 1.367(4)
C121 H121 0.9500
C131 H131 0.9500
N12 C22 1.341(3)
N12 C62 1.356(3)
C22 N72 1.388(3)
C22 C32 1.396(4)
C32 C42 1.366(4)
C32 H32 0.9500
C42 C52 1.383(4)
C42 H42 0.9500
C52 C62 1.365(4)
C52 H52 0.9500
C62 H62 0.9500
N72 C82 1.380(4)
N72 H72 0.84(3)
C82 N92 1.343(4)
C82 C132 1.406(4)
N92 C102 1.351(4)
C102 C112 1.385(4)
C102 H102 0.9500
C112 C122 1.381(5)
C112 H112 0.9500
C122 C132 1.366(5)
C122 H122 0.9500
C132 H132 0.9500
N13 O33 1.227(3)
N13 O43 1.241(3)
N13 C53 1.442(4)
O13 C23 1.284(3)
O23 C73 1.236(3)
C13 C63 1.410(4)
C13 C73 1.437(4)
C13 C23 1.441(4)
C23 C33 1.421(4)
C33 C43 1.360(4)
C33 H33 0.9500
C43 C53 1.402(4)
C43 H43 0.9500
C53 C63 1.371(4)
C63 H63 0.9500
C73 H73 0.9500
N14 O34 1.223(3)
N14 O14 1.226(3)
N14 O24 1.273(3)

loop_
_geom_hbond_atom_site_label_D
_geom_hbond_atom_site_label_H
_geom_hbond_atom_site_label_A
_geom_hbond_distance_DH
_geom_hbond_distance_HA
_geom_hbond_distance_DA
_geom_hbond_angle_DHA
_geom_hbond_site_symmetry_A
N71 H71 O14 0.79(3) 2.09(3) 2.871(3) 173(3) 2_656
N72 H72 O24 0.84(3) 2.15(3) 2.932(3) 156(3) 1_565
C31 H31 O14 0.95 2.44 3.214(4) 139 2_656
C32 H32 O34 0.95 2.52 3.164(4) 125 1_565
C131 H131 O24 0.95 2.51 3.356(4) 148 2_656
